data_7720724
loop_
_publ_author_name
'R.-Galindo, Jordi'
'Oviedo-Ortiz, Sebastian'
'Arenaza-Corona, Antonino'
'Ruiz-Martinez, Adrian'
'Serrano-Garc\'ia, Juan Sebasti\'an'
'Hernandez Ortega, Simon'
'Flores-Alamo, Marcos'
'Hollis, T. Keith'
'Morales-Morales, David'

_publ_section_title
;
 Novel non-symmetric POCOP-Ni(II) pincer complexes derived from
 2,4-dihydroxybenzaldehyde
;
_journal_name_full 'Dalton Transactions'
_journal_paper_doi 10.1039/D6DT00442C
_journal_year 2026
_chemical_formula_sum 'C50 H38 Cl Ni O6 P3'
_chemical_formula_weight 921.87
_space_group_IT_number 2
_space_group_name_Hall '-P 1'
_space_group_name_H-M_alt 'P -1'
_symmetry_cell_setting triclinic
_symmetry_Int_Tables_number 2
_symmetry_space_group_name_Hall '-P 1'
_symmetry_space_group_name_H-M 'P -1'
_atom_sites_solution_hydrogens geom
_audit_conform_dict_location ftp://ftp.iucr.org/pub/cif_core.dic
_audit_conform_dict_name cif_core.dic
_audit_conform_dict_version 2.4.5
_audit_creation_date 2026-02-06T17:01:49-00:00
_audit_creation_method 'WinGX routine CIF_UPDATE'
_audit_update_record
;
2026-02-07 deposited with the CCDC.	2026-03-18 downloaded from the CCDC.
;
_cell_angle_alpha 77.364(6)
_cell_angle_beta 86.101(5)
_cell_angle_gamma 68.500(7)
_cell_formula_units_Z 2
_cell_length_a 9.3788(6)
_cell_length_b 12.1046(9)
_cell_length_c 21.9764(16)
_cell_measurement_reflns_used 3121
_cell_measurement_temperature 130(2)
_cell_measurement_theta_max 29.5963
_cell_measurement_theta_min 3.4431
_cell_volume 2264.9(3)
_computing_cell_refinement
;
        CrysAlisPro, Agilent Technologies,
        Version 1.171.36.32 (release 02-08-2013 CrysAlis171 .NET)
        (compiled Aug  2 2013,16:46:58)
;
_computing_data_collection
;
        CrysAlisPro, Agilent Technologies,
        Version 1.171.36.32 (release 02-08-2013 CrysAlis171 .NET)
        (compiled Aug  2 2013,16:46:58)
;
_computing_data_reduction
;
        CrysAlisPro, Agilent Technologies,
        Version 1.171.36.32 (release 02-08-2013 CrysAlis171 .NET)
        (compiled Aug  2 2013,16:46:58)
;
_computing_molecular_graphics
;
          'Ortep-3 for Windows (Farrugia, 1997)'
      L. J. Farrugia, J. Appl. Crystallogr., 1997, 30, 565.
;
_computing_publication_material
;	
        L. J. Farrugia, WinGX and ORTEP for Windows: an update, 
	J. Appl. Cryst. 45 (2012)  849-854.   
;
_computing_structure_refinement
;
      'SHELXS-2018 (Sheldrick, 2015)'
      Sheldrick, G. M. (2015). Acta Cryst. C71, 3--8.
;
_computing_structure_solution
;
      'SHELXS-2018 (Sheldrick, 2015)'
      Sheldrick, G. M. (2015). Acta Cryst. A71, 3--8.
;
_diffrn_ambient_temperature 130(2)
_diffrn_detector_area_resol_mean 10.4685
_diffrn_measured_fraction_theta_full 0.995
_diffrn_measured_fraction_theta_max 0.995
_diffrn_measurement_device_type 'Xcalibur, Atlas, Gemini'
_diffrn_measurement_method '\w scans'
_diffrn_orient_matrix_UB_11 0.0007646
_diffrn_orient_matrix_UB_12 -0.0441626
_diffrn_orient_matrix_UB_13 -0.0166965
_diffrn_orient_matrix_UB_21 -0.0168777
_diffrn_orient_matrix_UB_22 0.0447782
_diffrn_orient_matrix_UB_23 -0.0280531
_diffrn_orient_matrix_UB_31 0.0795164
_diffrn_orient_matrix_UB_32 -0.01385
_diffrn_orient_matrix_UB_33 -0.0053405
_diffrn_radiation_monochromator graphite
_diffrn_radiation_type MoK\a
_diffrn_radiation_wavelength 0.71073
_diffrn_reflns_av_R_equivalents 0.0872
_diffrn_reflns_av_unetI/netI 0.1778
_diffrn_reflns_Laue_measured_fraction_full 0.995
_diffrn_reflns_Laue_measured_fraction_max 0.995
_diffrn_reflns_limit_h_max 11
_diffrn_reflns_limit_h_min -11
_diffrn_reflns_limit_k_max 14
_diffrn_reflns_limit_k_min -14
_diffrn_reflns_limit_l_max 26
_diffrn_reflns_limit_l_min -24
_diffrn_reflns_number 21308
_diffrn_reflns_point_group_measured_fraction_full 0.995
_diffrn_reflns_point_group_measured_fraction_max 0.995
_diffrn_reflns_theta_full 25.242
_diffrn_reflns_theta_max 25.35
_diffrn_reflns_theta_min 3.443
_exptl_absorpt_coefficient_mu 0.642
_exptl_absorpt_correction_T_max 0.984
_exptl_absorpt_correction_T_min 0.875
_exptl_absorpt_correction_type analytical
_exptl_absorpt_process_details
;
        CrysAlisPro, Agilent Technologies,
        Version 1.171.36.32 (release 02-08-2013 CrysAlis171 .NET)
        (compiled Aug  2 2013,16:46:58)
        Analytical numeric absorption correction using a multifaceted crystal
                        model based on expressions derived by R.C. Clark & J.S.
        (Clark, R. C. & Reid, J. S. (1995). Acta Cryst. A51, 887-897)
;
_exptl_crystal_colour 'pale yellow'
_exptl_crystal_density_diffrn 1.352
_exptl_crystal_description plate
_exptl_crystal_F_000 952
_exptl_crystal_size_max 0.36
_exptl_crystal_size_mid 0.09
_exptl_crystal_size_min 0.026
_refine_diff_density_max 0.682
_refine_diff_density_min -1.097
_refine_diff_density_rms 0.114
_refine_ls_extinction_method none
_refine_ls_goodness_of_fit_ref 1.046
_refine_ls_hydrogen_treatment constr
_refine_ls_matrix_type full
_refine_ls_number_parameters 552
_refine_ls_number_reflns 8255
_refine_ls_number_restraints 0
_refine_ls_restrained_S_all 1.046
_refine_ls_R_factor_all 0.1345
_refine_ls_R_factor_gt 0.0727
_refine_ls_shift/su_max 0.001
_refine_ls_shift/su_mean 0
_refine_ls_structure_factor_coef Fsqd
_refine_ls_weighting_details 'w=1/[\s^2^(Fo^2^)+(0.0815P)^2^+0.2081P] where P=(Fo^2^+2Fc^2^)/3'
_refine_ls_weighting_scheme calc
_refine_ls_wR_factor_gt 0.1596
_refine_ls_wR_factor_ref 0.2051
_reflns_Friedel_coverage 0
_reflns_number_gt 4777
_reflns_number_total 8255
_reflns_threshold_expression 'I > 2\s(I)'
_cod_data_source_file d6dt00442c2.cif
_cod_data_source_block 5c
_cod_database_code 7720724
_shelx_estimated_absorpt_t_min 0.802
_shelx_estimated_absorpt_t_max 0.983

loop_
_symmetry_equiv_pos_as_xyz
'x, y, z'
'-x, -y, -z'

loop_
_atom_site_label
_atom_site_type_symbol
_atom_site_fract_x
_atom_site_fract_y
_atom_site_fract_z
_atom_site_U_iso_or_equiv
_atom_site_adp_type
_atom_site_occupancy
_atom_site_site_symmetry_order
_atom_site_calc_flag
_atom_site_refinement_flags_posn
_atom_site_refinement_flags_adp
_atom_site_refinement_flags_occupancy
_atom_site_disorder_assembly
_atom_site_disorder_group
C1 C 0.3913(6) 0.2336(5) 0.7663(2) 0.0214(12) Uani 1 1 d . . . . .
C2 C 0.4347(6) 0.3333(5) 0.7470(2) 0.0215(12) Uani 1 1 d . . . . .
C3 C 0.4674(6) 0.3744(5) 0.6850(2) 0.0216(12) Uani 1 1 d . . . . .
C4 C 0.4570(6) 0.3074(5) 0.6426(2) 0.0284(14) Uani 1 1 d . . . . .
H4 H 0.477913 0.332785 0.599993 0.034 Uiso 1 1 calc R U . . .
C5 C 0.4177(7) 0.2057(6) 0.6597(3) 0.0334(15) Uani 1 1 d . . . . .
H5 H 0.412919 0.160673 0.630053 0.04 Uiso 1 1 calc R U . . .
C6 C 0.3857(6) 0.1719(5) 0.7219(3) 0.0272(13) Uani 1 1 d . . . . .
C7 C 0.5092(6) 0.4873(5) 0.6649(2) 0.0249(13) Uani 1 1 d . . . . .
H7 H 0.507067 0.51545 0.704548 0.03 Uiso 1 1 calc R U . . .
C8 C 0.6715(6) 0.4649(5) 0.6423(2) 0.0270(13) Uani 1 1 d . . . . .
C9 C 0.7808(6) 0.4673(5) 0.6817(2) 0.0245(13) Uani 1 1 d . . . . .
C10 C 0.9355(6) 0.4414(5) 0.6641(2) 0.0298(14) Uani 1 1 d . . . . .
C11 C 0.9762(6) 0.4205(6) 0.6044(3) 0.0320(14) Uani 1 1 d . . . . .
H11 H 1.079199 0.405832 0.591659 0.038 Uiso 1 1 calc R U . . .
C12 C 0.8734(7) 0.4203(6) 0.5639(3) 0.0337(15) Uani 1 1 d . . . . .
H12 H 0.903795 0.406186 0.523272 0.04 Uiso 1 1 calc R U . . .
C13 C 0.7224(6) 0.4411(5) 0.5827(2) 0.0281(14) Uani 1 1 d . . . . .
C14 C 1.0477(7) 0.4390(6) 0.7060(3) 0.0362(15) Uani 1 1 d . . . . .
H14 H 1.149086 0.426519 0.691608 0.043 Uiso 1 1 calc R U . . .
C15 C 0.2022(7) 0.6687(6) 0.6695(3) 0.0318(14) Uani 1 1 d . . . . .
C16 C 0.2217(7) 0.6730(6) 0.7299(3) 0.0345(14) Uani 1 1 d . . . . .
H16 H 0.322185 0.642254 0.747246 0.041 Uiso 1 1 calc R U . . .
C17 C 0.0959(8) 0.7218(7) 0.7666(3) 0.0499(18) Uani 1 1 d . . . . .
H17 H 0.110461 0.727193 0.808076 0.06 Uiso 1 1 calc R U . . .
C18 C -0.0488(9) 0.7619(7) 0.7415(4) 0.059(2) Uani 1 1 d . . . . .
H18 H -0.135686 0.794553 0.76581 0.071 Uiso 1 1 calc R U . . .
C19 C -0.0679(8) 0.7548(7) 0.6822(4) 0.058(2) Uani 1 1 d . . . . .
H19 H -0.169092 0.781714 0.665939 0.07 Uiso 1 1 calc R U . . .
C20 C 0.0550(7) 0.7097(6) 0.6439(3) 0.0440(17) Uani 1 1 d . . . . .
H20 H 0.039339 0.706911 0.602053 0.053 Uiso 1 1 calc R U . . .
C21 C 0.4415(7) 0.7271(6) 0.5938(3) 0.0338(15) Uani 1 1 d . . . . .
C22 C 0.4513(8) 0.7982(6) 0.6328(3) 0.0436(17) Uani 1 1 d . . . . .
H22 H 0.403697 0.79265 0.672307 0.052 Uiso 1 1 calc R U . . .
C23 C 0.5284(8) 0.8776(6) 0.6161(3) 0.0491(18) Uani 1 1 d . . . . .
H23 H 0.53071 0.927274 0.643733 0.059 Uiso 1 1 calc R U . . .
C24 C 0.6012(10) 0.8855(7) 0.5605(4) 0.065(2) Uani 1 1 d . . . . .
H24 H 0.654686 0.939971 0.549174 0.078 Uiso 1 1 calc R U . . .
C25 C 0.5960(11) 0.8131(8) 0.5207(4) 0.076(3) Uani 1 1 d . . . . .
H25 H 0.647969 0.816648 0.482094 0.092 Uiso 1 1 calc R U . . .
C26 C 0.5149(9) 0.7348(7) 0.5370(3) 0.059(2) Uani 1 1 d . . . . .
H26 H 0.510042 0.686621 0.508953 0.07 Uiso 1 1 calc R U . . .
C27 C 0.6030(6) 0.2697(5) 0.8975(2) 0.0201(12) Uani 1 1 d . . . . .
C28 C 0.7171(6) 0.3139(5) 0.8715(2) 0.0282(14) Uani 1 1 d . . . . .
H28 H 0.695633 0.378016 0.835627 0.034 Uiso 1 1 calc R U . . .
C29 C 0.8608(6) 0.2629(5) 0.8986(3) 0.0283(13) Uani 1 1 d . . . . .
H29 H 0.939136 0.29195 0.881138 0.034 Uiso 1 1 calc R U . . .
C30 C 0.8933(6) 0.1698(5) 0.9512(3) 0.0316(14) Uani 1 1 d . . . . .
H30 H 0.993255 0.134602 0.969275 0.038 Uiso 1 1 calc R U . . .
C31 C 0.7793(6) 0.1292(5) 0.9767(2) 0.0256(13) Uani 1 1 d . . . . .
H31 H 0.800826 0.066588 1.013224 0.031 Uiso 1 1 calc R U . . .
C32 C 0.6349(6) 0.1769(5) 0.9506(2) 0.0260(13) Uani 1 1 d . . . . .
H32 H 0.55763 0.147106 0.968619 0.031 Uiso 1 1 calc R U . . .
C33 C 0.2981(6) 0.4471(5) 0.8989(2) 0.0234(12) Uani 1 1 d . . . . .
C34 C 0.3554(7) 0.5069(6) 0.9321(3) 0.0352(15) Uani 1 1 d . . . . .
H34 H 0.46313 0.485401 0.935189 0.042 Uiso 1 1 calc R U . . .
C35 C 0.2608(7) 0.5957(6) 0.9604(3) 0.0421(16) Uani 1 1 d . . . . .
H35 H 0.303618 0.635132 0.982842 0.05 Uiso 1 1 calc R U . . .
C36 C 0.1065(7) 0.6289(6) 0.9571(3) 0.0369(15) Uani 1 1 d . . . . .
H36 H 0.041158 0.691624 0.976702 0.044 Uiso 1 1 calc R U . . .
C37 C 0.0462(7) 0.5704(8) 0.9250(4) 0.063(2) Uani 1 1 d . . . . .
H37 H -0.061783 0.592668 0.922689 0.076 Uiso 1 1 calc R U . . .
C38 C 0.1397(7) 0.4799(7) 0.8962(3) 0.0478(18) Uani 1 1 d . . . . .
H38 H 0.096227 0.439902 0.874408 0.057 Uiso 1 1 calc R U . . .
C39 C 0.1151(7) 0.0373(5) 0.8116(3) 0.0307(14) Uani 1 1 d . . . . .
C40 C 0.0699(7) -0.0441(6) 0.8571(3) 0.0340(15) Uani 1 1 d . . . . .
H40 H 0.141217 -0.100924 0.888022 0.041 Uiso 1 1 calc R U . . .
C41 C -0.0785(7) -0.0416(6) 0.8568(3) 0.0368(15) Uani 1 1 d . . . . .
H41 H -0.108718 -0.096865 0.88761 0.044 Uiso 1 1 calc R U . . .
C42 C -0.1826(7) 0.0398(6) 0.8125(3) 0.0425(17) Uani 1 1 d . . . . .
H42 H -0.284894 0.04162 0.813292 0.051 Uiso 1 1 calc R U . . .
C43 C -0.1390(7) 0.1203(6) 0.7659(3) 0.0486(18) Uani 1 1 d . . . . .
H43 H -0.209982 0.174885 0.734323 0.058 Uiso 1 1 calc R U . . .
C44 C 0.0097(7) 0.1191(6) 0.7666(3) 0.0412(16) Uani 1 1 d . . . . .
H44 H 0.039399 0.174981 0.735963 0.049 Uiso 1 1 calc R U . . .
C45 C 0.4310(6) -0.1069(5) 0.8434(2) 0.0255(13) Uani 1 1 d . . . . .
C46 C 0.5219(7) -0.1345(6) 0.8956(3) 0.0350(15) Uani 1 1 d . . . . .
H46 H 0.515614 -0.072836 0.917087 0.042 Uiso 1 1 calc R U . . .
C47 C 0.6222(7) -0.2523(6) 0.9165(3) 0.0382(15) Uani 1 1 d . . . . .
H47 H 0.683827 -0.271238 0.952637 0.046 Uiso 1 1 calc R U . . .
C48 C 0.6332(7) -0.3417(6) 0.8856(3) 0.0426(16) Uani 1 1 d . . . . .
H48 H 0.702742 -0.422143 0.900122 0.051 Uiso 1 1 calc R U . . .
C49 C 0.5424(8) -0.3148(6) 0.8327(3) 0.0486(18) Uani 1 1 d . . . . .
H49 H 0.549861 -0.376433 0.811007 0.058 Uiso 1 1 calc R U . . .
C50 C 0.4421(8) -0.1979(6) 0.8124(3) 0.0411(16) Uani 1 1 d . . . . .
H50 H 0.379567 -0.179247 0.776567 0.049 Uiso 1 1 calc R U . . .
Cl1 Cl 0.27536(16) 0.14285(14) 0.94770(6) 0.0314(4) Uani 1 1 d . . . . .
Ni1 Ni 0.33845(8) 0.18690(6) 0.85018(3) 0.0242(2) Uani 1 1 d . . . . .
O1 O 0.4410(4) 0.3984(3) 0.79153(15) 0.0240(9) Uani 1 1 d . . . . .
O2 O 0.3416(4) 0.0712(3) 0.73964(16) 0.0304(9) Uani 1 1 d . . . . .
O3 O 0.7381(4) 0.4919(4) 0.73804(17) 0.0331(10) Uani 1 1 d . . . . .
H3 H 0.815018 0.486014 0.757785 0.05 Uiso 1 1 calc R U . . .
O4 O 1.0177(5) 0.4527(4) 0.76069(19) 0.0435(11) Uani 1 1 d . . . . .
O5 O 0.6148(4) 0.4456(4) 0.54469(16) 0.0345(10) Uani 1 1 d . . . . .
H5A H 0.656409 0.417754 0.513452 0.052 Uiso 1 1 calc R U . . .
O6 O 0.2935(4) 0.5845(4) 0.56460(16) 0.0325(10) Uani 1 1 d . . . . .
P1 P 0.41533(16) 0.32722(14) 0.86191(6) 0.0229(3) Uani 1 1 d . . . . .
P2 P 0.30286(18) 0.04609(14) 0.81473(6) 0.0274(4) Uani 1 1 d . . . . .
P3 P 0.35858(18) 0.61187(15) 0.61703(7) 0.0289(4) Uani 1 1 d . . . . .

loop_
_atom_site_aniso_label
_atom_site_aniso_U_11
_atom_site_aniso_U_22
_atom_site_aniso_U_33
_atom_site_aniso_U_23
_atom_site_aniso_U_13
_atom_site_aniso_U_12
C1 0.014(3) 0.024(3) 0.027(3) -0.002(2) -0.004(2) -0.009(2)
C2 0.013(3) 0.031(3) 0.022(3) -0.009(2) 0.001(2) -0.008(3)
C3 0.019(3) 0.026(3) 0.020(3) -0.001(2) -0.001(2) -0.010(3)
C4 0.029(3) 0.040(4) 0.018(3) -0.007(3) 0.004(2) -0.015(3)
C5 0.039(4) 0.041(4) 0.027(3) -0.009(3) 0.009(3) -0.023(3)
C6 0.027(3) 0.032(3) 0.030(3) -0.003(3) 0.000(2) -0.021(3)
C7 0.026(3) 0.031(3) 0.020(3) -0.002(2) -0.004(2) -0.014(3)
C8 0.022(3) 0.031(3) 0.031(3) -0.006(3) 0.006(2) -0.015(3)
C9 0.030(3) 0.035(3) 0.014(3) -0.002(2) 0.004(2) -0.020(3)
C10 0.027(3) 0.038(4) 0.026(3) 0.000(3) 0.002(2) -0.017(3)
C11 0.022(3) 0.045(4) 0.030(3) 0.000(3) 0.004(3) -0.018(3)
C12 0.033(4) 0.050(4) 0.022(3) -0.001(3) 0.000(3) -0.023(3)
C13 0.027(3) 0.031(3) 0.030(3) 0.000(3) 0.002(3) -0.019(3)
C14 0.027(3) 0.041(4) 0.040(4) 0.003(3) 0.000(3) -0.016(3)
C15 0.028(3) 0.037(4) 0.033(3) -0.008(3) -0.005(3) -0.014(3)
C16 0.031(3) 0.036(4) 0.040(4) -0.016(3) 0.011(3) -0.012(3)
C17 0.057(5) 0.056(5) 0.041(4) -0.024(3) 0.011(4) -0.020(4)
C18 0.055(5) 0.076(6) 0.056(5) -0.034(4) 0.020(4) -0.026(5)
C19 0.024(4) 0.076(6) 0.067(5) -0.027(4) 0.004(4) -0.003(4)
C20 0.042(4) 0.056(5) 0.038(4) -0.015(3) -0.002(3) -0.018(4)
C21 0.041(4) 0.037(4) 0.023(3) 0.004(3) -0.002(3) -0.019(3)
C22 0.052(4) 0.052(5) 0.033(3) -0.008(3) -0.002(3) -0.026(4)
C23 0.052(5) 0.045(4) 0.055(5) -0.011(4) -0.006(4) -0.022(4)
C24 0.081(6) 0.056(5) 0.071(6) 0.013(4) -0.029(5) -0.049(5)
C25 0.118(8) 0.095(7) 0.043(4) 0.007(5) -0.005(5) -0.080(7)
C26 0.091(6) 0.057(5) 0.044(4) -0.001(4) -0.006(4) -0.048(5)
C27 0.015(3) 0.026(3) 0.022(3) -0.009(2) 0.003(2) -0.008(3)
C28 0.033(3) 0.035(4) 0.026(3) -0.004(3) 0.004(3) -0.025(3)
C29 0.027(3) 0.033(4) 0.032(3) -0.012(3) 0.011(3) -0.018(3)
C30 0.019(3) 0.033(4) 0.043(4) -0.010(3) -0.003(3) -0.007(3)
C31 0.019(3) 0.027(3) 0.028(3) -0.005(2) -0.007(2) -0.005(3)
C32 0.026(3) 0.030(3) 0.023(3) -0.001(2) 0.005(2) -0.015(3)
C33 0.023(3) 0.023(3) 0.023(3) -0.004(2) -0.002(2) -0.008(3)
C34 0.022(3) 0.034(4) 0.055(4) -0.019(3) 0.002(3) -0.011(3)
C35 0.033(4) 0.047(4) 0.056(4) -0.028(3) -0.003(3) -0.015(3)
C36 0.033(4) 0.045(4) 0.034(3) -0.021(3) 0.003(3) -0.009(3)
C37 0.016(4) 0.093(7) 0.087(6) -0.062(5) 0.006(4) -0.005(4)
C38 0.023(4) 0.065(5) 0.063(5) -0.040(4) -0.008(3) -0.008(4)
C39 0.034(3) 0.031(3) 0.036(3) -0.017(3) 0.009(3) -0.018(3)
C40 0.037(4) 0.049(4) 0.023(3) -0.002(3) 0.000(3) -0.026(3)
C41 0.027(4) 0.039(4) 0.049(4) -0.016(3) 0.006(3) -0.014(3)
C42 0.027(4) 0.039(4) 0.067(5) -0.024(4) 0.010(3) -0.014(3)
C43 0.032(4) 0.040(4) 0.065(5) -0.013(4) -0.019(3) 0.001(3)
C44 0.040(4) 0.035(4) 0.047(4) 0.004(3) -0.014(3) -0.016(3)
C45 0.026(3) 0.035(4) 0.021(3) -0.008(2) 0.002(2) -0.017(3)
C46 0.033(4) 0.044(4) 0.034(3) -0.011(3) 0.008(3) -0.021(3)
C47 0.024(3) 0.039(4) 0.046(4) -0.011(3) -0.001(3) -0.004(3)
C48 0.034(4) 0.039(4) 0.054(4) -0.013(3) -0.009(3) -0.008(3)
C49 0.041(4) 0.041(4) 0.065(5) -0.029(4) -0.003(4) -0.005(4)
C50 0.045(4) 0.043(4) 0.042(4) -0.016(3) -0.006(3) -0.019(4)
Cl1 0.0317(8) 0.0464(10) 0.0237(7) -0.0056(6) 0.0066(6) -0.0250(8)
Ni1 0.0262(4) 0.0323(5) 0.0204(4) -0.0064(3) 0.0031(3) -0.0180(4)
O1 0.026(2) 0.030(2) 0.0209(19) -0.0055(16) -0.0038(16) -0.0153(19)
O2 0.041(2) 0.031(2) 0.027(2) -0.0098(17) 0.0041(18) -0.021(2)
O3 0.029(2) 0.053(3) 0.024(2) -0.0095(19) -0.0010(18) -0.021(2)
O4 0.043(3) 0.064(3) 0.034(2) -0.009(2) -0.002(2) -0.032(3)
O5 0.030(2) 0.060(3) 0.0200(19) -0.008(2) 0.0033(17) -0.023(2)
O6 0.034(2) 0.044(3) 0.024(2) -0.0079(18) -0.0024(17) -0.018(2)
P1 0.0226(8) 0.0305(9) 0.0197(7) -0.0035(6) 0.0001(6) -0.0152(7)
P2 0.0329(9) 0.0337(9) 0.0225(7) -0.0072(6) 0.0027(6) -0.0197(8)
P3 0.0313(9) 0.0356(9) 0.0228(7) -0.0042(7) -0.0021(6) -0.0163(8)

loop_
_atom_type_symbol
_atom_type_description
_atom_type_scat_dispersion_real
_atom_type_scat_dispersion_imag
_atom_type_scat_source
C C 0.0033 0.0016 'International Tables Vol C Tables 4.2.6.8 and 6.1.1.4'
H H 0 0 'International Tables Vol C Tables 4.2.6.8 and 6.1.1.4'
Cl Cl 0.1484 0.1585 'International Tables Vol C Tables 4.2.6.8 and 6.1.1.4'
Ni Ni 0.3393 1.1124 'International Tables Vol C Tables 4.2.6.8 and 6.1.1.4'
O O 0.0106 0.006 'International Tables Vol C Tables 4.2.6.8 and 6.1.1.4'
P P 0.1023 0.0942 'International Tables Vol C Tables 4.2.6.8 and 6.1.1.4'

loop_
_exptl_crystal_face_index_h
_exptl_crystal_face_index_k
_exptl_crystal_face_index_l
_exptl_crystal_face_perp_dist
-1 -15 -16 0.0127
1 15 16 0.0127
13 7 0 0.1674
-13 -7 0 0.1674
-1 -5 27 0.0481
1 5 -27 0.0481

loop_
_geom_angle_atom_site_label_1
_geom_angle_atom_site_label_2
_geom_angle_atom_site_label_3
_geom_angle
_geom_angle_site_symmetry_1
_geom_angle_site_symmetry_3
_geom_angle_publ_flag
C6 C1 C2 117.0(5) . . ?
C6 C1 Ni1 121.7(4) . . ?
C2 C1 Ni1 121.3(4) . . ?
C1 C2 C3 123.2(5) . . ?
C1 C2 O1 118.2(4) . . ?
C3 C2 O1 118.6(4) . . ?
C4 C3 C2 116.2(4) . . ?
C4 C3 C7 121.9(4) . . ?
C2 C3 C7 121.9(5) . . ?
C5 C4 C3 122.8(5) . . ?
C5 C4 H4 118.6 . . ?
C3 C4 H4 118.6 . . ?
C4 C5 C6 117.3(5) . . ?
C4 C5 H5 121.3 . . ?
C6 C5 H5 121.3 . . ?
C1 C6 C5 123.5(5) . . ?
C1 C6 O2 118.5(4) . . ?
C5 C6 O2 118.0(5) . . ?
C8 C7 C3 115.4(5) . . ?
C8 C7 P3 116.2(4) . . ?
C3 C7 P3 111.9(3) . . ?
C8 C7 H7 103.8 . . ?
C3 C7 H7 103.8 . . ?
P3 C7 H7 103.8 . . ?
C9 C8 C13 116.5(5) . . ?
C9 C8 C7 119.3(5) . . ?
C13 C8 C7 124.2(5) . . ?
O3 C9 C8 119.0(5) . . ?
O3 C9 C10 119.3(5) . . ?
C8 C9 C10 121.7(5) . . ?
C11 C10 C9 118.4(5) . . ?
C11 C10 C14 120.6(5) . . ?
C9 C10 C14 121.0(5) . . ?
C12 C11 C10 122.1(5) . . ?
C12 C11 H11 119 . . ?
C10 C11 H11 119 . . ?
C11 C12 C13 118.9(5) . . ?
C11 C12 H12 120.5 . . ?
C13 C12 H12 120.5 . . ?
O5 C13 C12 122.0(5) . . ?
O5 C13 C8 115.5(5) . . ?
C12 C13 C8 122.4(5) . . ?
O4 C14 C10 122.8(5) . . ?
O4 C14 H14 118.6 . . ?
C10 C14 H14 118.6 . . ?
C16 C15 C20 120.2(6) . . ?
C16 C15 P3 124.5(4) . . ?
C20 C15 P3 115.3(4) . . ?
C15 C16 C17 121.1(6) . . ?
C15 C16 H16 119.5 . . ?
C17 C16 H16 119.5 . . ?
C18 C17 C16 118.7(6) . . ?
C18 C17 H17 120.7 . . ?
C16 C17 H17 120.7 . . ?
C19 C18 C17 120.1(7) . . ?
C19 C18 H18 120 . . ?
C17 C18 H18 120 . . ?
C18 C19 C20 122.6(7) . . ?
C18 C19 H19 118.7 . . ?
C20 C19 H19 118.7 . . ?
C19 C20 C15 117.3(6) . . ?
C19 C20 H20 121.4 . . ?
C15 C20 H20 121.4 . . ?
C22 C21 C26 118.0(5) . . ?
C22 C21 P3 122.8(4) . . ?
C26 C21 P3 118.8(5) . . ?
C21 C22 C23 121.7(6) . . ?
C21 C22 H22 119.1 . . ?
C23 C22 H22 119.1 . . ?
C24 C23 C22 120.7(7) . . ?
C24 C23 H23 119.7 . . ?
C22 C23 H23 119.7 . . ?
C23 C24 C25 119.0(6) . . ?
C23 C24 H24 120.5 . . ?
C25 C24 H24 120.5 . . ?
C24 C25 C26 120.3(7) . . ?
C24 C25 H25 119.8 . . ?
C26 C25 H25 119.8 . . ?
C21 C26 C25 120.3(7) . . ?
C21 C26 H26 119.8 . . ?
C25 C26 H26 119.8 . . ?
C32 C27 C28 120.1(5) . . ?
C32 C27 P1 118.8(4) . . ?
C28 C27 P1 121.1(4) . . ?
C29 C28 C27 118.9(5) . . ?
C29 C28 H28 120.6 . . ?
C27 C28 H28 120.6 . . ?
C28 C29 C30 121.1(5) . . ?
C28 C29 H29 119.5 . . ?
C30 C29 H29 119.5 . . ?
C31 C30 C29 119.2(5) . . ?
C31 C30 H30 120.4 . . ?
C29 C30 H30 120.4 . . ?
C30 C31 C32 121.4(5) . . ?
C30 C31 H31 119.3 . . ?
C32 C31 H31 119.3 . . ?
C31 C32 C27 119.2(5) . . ?
C31 C32 H32 120.4 . . ?
C27 C32 H32 120.4 . . ?
C34 C33 C38 117.6(5) . . ?
C34 C33 P1 124.0(4) . . ?
C38 C33 P1 118.4(4) . . ?
C35 C34 C33 121.4(5) . . ?
C35 C34 H34 119.3 . . ?
C33 C34 H34 119.3 . . ?
C36 C35 C34 121.1(6) . . ?
C36 C35 H35 119.5 . . ?
C34 C35 H35 119.5 . . ?
C35 C36 C37 118.8(6) . . ?
C35 C36 H36 120.6 . . ?
C37 C36 H36 120.6 . . ?
C36 C37 C38 121.1(6) . . ?
C36 C37 H37 119.4 . . ?
C38 C37 H37 119.4 . . ?
C37 C38 C33 119.9(6) . . ?
C37 C38 H38 120.1 . . ?
C33 C38 H38 120.1 . . ?
C44 C39 C40 119.3(5) . . ?
C44 C39 P2 119.5(4) . . ?
C40 C39 P2 121.0(5) . . ?
C41 C40 C39 119.8(6) . . ?
C41 C40 H40 120.1 . . ?
C39 C40 H40 120.1 . . ?
C42 C41 C40 120.8(6) . . ?
C42 C41 H41 119.6 . . ?
C40 C41 H41 119.6 . . ?
C41 C42 C43 120.3(6) . . ?
C41 C42 H42 119.9 . . ?
C43 C42 H42 119.9 . . ?
C44 C43 C42 119.1(6) . . ?
C44 C43 H43 120.4 . . ?
C42 C43 H43 120.4 . . ?
C39 C44 C43 120.7(6) . . ?
C39 C44 H44 119.6 . . ?
C43 C44 H44 119.6 . . ?
C46 C45 C50 119.3(6) . . ?
C46 C45 P2 120.5(4) . . ?
C50 C45 P2 120.2(4) . . ?
C45 C46 C47 119.9(6) . . ?
C45 C46 H46 120 . . ?
C47 C46 H46 120 . . ?
C48 C47 C46 120.5(6) . . ?
C48 C47 H47 119.7 . . ?
C46 C47 H47 119.7 . . ?
C47 C48 C49 120.1(6) . . ?
C47 C48 H48 120 . . ?
C49 C48 H48 120 . . ?
C50 C49 C48 119.2(6) . . ?
C50 C49 H49 120.4 . . ?
C48 C49 H49 120.4 . . ?
C49 C50 C45 120.9(6) . . ?
C49 C50 H50 119.5 . . ?
C45 C50 H50 119.5 . . ?
C1 Ni1 P1 82.02(16) . . ?
C1 Ni1 P2 82.45(16) . . ?
P1 Ni1 P2 163.22(6) . . ?
C1 Ni1 Cl1 176.94(17) . . ?
P1 Ni1 Cl1 95.24(6) . . ?
P2 Ni1 Cl1 100.42(6) . . ?
C2 O1 P1 110.4(3) . . ?
C6 O2 P2 111.7(3) . . ?
C9 O3 H3 109.5 . . ?
C13 O5 H5A 109.5 . . ?
O1 P1 C33 103.7(2) . . ?
O1 P1 C27 103.3(2) . . ?
C33 P1 C27 106.7(2) . . ?
O1 P1 Ni1 106.78(13) . . ?
C33 P1 Ni1 121.23(17) . . ?
C27 P1 Ni1 113.22(18) . . ?
O2 P2 C45 103.4(2) . . ?
O2 P2 C39 100.4(2) . . ?
C45 P2 C39 105.7(3) . . ?
O2 P2 Ni1 105.68(14) . . ?
C45 P2 Ni1 116.69(18) . . ?
C39 P2 Ni1 122.1(2) . . ?
O6 P3 C21 114.4(2) . . ?
O6 P3 C7 117.6(3) . . ?
C21 P3 C7 103.3(3) . . ?
O6 P3 C15 107.7(2) . . ?
C21 P3 C15 106.6(3) . . ?
C7 P3 C15 106.5(3) . . ?

loop_
_geom_bond_atom_site_label_1
_geom_bond_atom_site_label_2
_geom_bond_distance
_geom_bond_site_symmetry_2
_geom_bond_publ_flag
C1 C6 1.366(7) . ?
C1 C2 1.384(7) . ?
C1 Ni1 1.895(5) . ?
C2 C3 1.398(7) . ?
C2 O1 1.401(6) . ?
C3 C4 1.391(7) . ?
C3 C7 1.524(7) . ?
C4 C5 1.380(7) . ?
C4 H4 0.95 . ?
C5 C6 1.383(7) . ?
C5 H5 0.95 . ?
C6 O2 1.396(6) . ?
C7 C8 1.514(7) . ?
C7 P3 1.822(6) . ?
C7 H7 1 . ?
C8 C9 1.398(7) . ?
C8 C13 1.414(8) . ?
C9 O3 1.338(6) . ?
C9 C10 1.414(7) . ?
C10 C11 1.391(8) . ?
C10 C14 1.434(8) . ?
C11 C12 1.358(8) . ?
C11 H11 0.95 . ?
C12 C13 1.395(8) . ?
C12 H12 0.95 . ?
C13 O5 1.332(6) . ?
C14 O4 1.247(7) . ?
C14 H14 0.95 . ?
C15 C16 1.366(8) . ?
C15 C20 1.397(8) . ?
C15 P3 1.825(6) . ?
C16 C17 1.400(9) . ?
C16 H16 0.95 . ?
C17 C18 1.373(10) . ?
C17 H17 0.95 . ?
C18 C19 1.354(10) . ?
C18 H18 0.95 . ?
C19 C20 1.394(9) . ?
C19 H19 0.95 . ?
C20 H20 0.95 . ?
C21 C22 1.368(8) . ?
C21 C26 1.387(9) . ?
C21 P3 1.799(6) . ?
C22 C23 1.378(8) . ?
C22 H22 0.95 . ?
C23 C24 1.362(10) . ?
C23 H23 0.95 . ?
C24 C25 1.379(11) . ?
C24 H24 0.95 . ?
C25 C26 1.396(9) . ?
C25 H25 0.95 . ?
C26 H26 0.95 . ?
C27 C32 1.394(7) . ?
C27 C28 1.401(7) . ?
C27 P1 1.801(5) . ?
C28 C29 1.376(8) . ?
C28 H28 0.95 . ?
C29 C30 1.386(8) . ?
C29 H29 0.95 . ?
C30 C31 1.372(7) . ?
C30 H30 0.95 . ?
C31 C32 1.372(7) . ?
C31 H31 0.95 . ?
C32 H32 0.95 . ?
C33 C34 1.383(7) . ?
C33 C38 1.392(8) . ?
C33 P1 1.790(6) . ?
C34 C35 1.359(9) . ?
C34 H34 0.95 . ?
C35 C36 1.355(8) . ?
C35 H35 0.95 . ?
C36 C37 1.374(9) . ?
C36 H36 0.95 . ?
C37 C38 1.376(9) . ?
C37 H37 0.95 . ?
C38 H38 0.95 . ?
C39 C44 1.386(8) . ?
C39 C40 1.403(7) . ?
C39 P2 1.810(6) . ?
C40 C41 1.381(8) . ?
C40 H40 0.95 . ?
C41 C42 1.370(9) . ?
C41 H41 0.95 . ?
C42 C43 1.401(9) . ?
C42 H42 0.95 . ?
C43 C44 1.391(9) . ?
C43 H43 0.95 . ?
C44 H44 0.95 . ?
C45 C46 1.382(8) . ?
C45 C50 1.387(8) . ?
C45 P2 1.798(6) . ?
C46 C47 1.385(9) . ?
C46 H46 0.95 . ?
C47 C48 1.369(9) . ?
C47 H47 0.95 . ?
C48 C49 1.395(9) . ?
C48 H48 0.95 . ?
C49 C50 1.375(9) . ?
C49 H49 0.95 . ?
C50 H50 0.95 . ?
Cl1 Ni1 2.1878(14) . ?
Ni1 P1 2.1415(15) . ?
Ni1 P2 2.1580(16) . ?
O1 P1 1.647(3) . ?
O2 P2 1.651(4) . ?
O3 H3 0.84 . ?
O5 H5A 0.84 . ?
O6 P3 1.490(4) . ?

loop_
_geom_torsion_atom_site_label_1
_geom_torsion_atom_site_label_2
_geom_torsion_atom_site_label_3
_geom_torsion_atom_site_label_4
_geom_torsion
_geom_torsion_site_symmetry_1
_geom_torsion_site_symmetry_2
_geom_torsion_site_symmetry_3
_geom_torsion_site_symmetry_4
_geom_torsion_publ_flag
C6 C1 C2 C3 2.0(8) . . . . ?
Ni1 C1 C2 C3 -176.8(4) . . . . ?
C6 C1 C2 O1 179.9(5) . . . . ?
Ni1 C1 C2 O1 1.0(6) . . . . ?
C1 C2 C3 C4 -1.2(8) . . . . ?
O1 C2 C3 C4 -179.1(5) . . . . ?
C1 C2 C3 C7 177.7(5) . . . . ?
O1 C2 C3 C7 -0.1(7) . . . . ?
C2 C3 C4 C5 -0.3(8) . . . . ?
C7 C3 C4 C5 -179.3(5) . . . . ?
C3 C4 C5 C6 1.0(9) . . . . ?
C2 C1 C6 C5 -1.3(9) . . . . ?
Ni1 C1 C6 C5 177.5(5) . . . . ?
C2 C1 C6 O2 -179.6(4) . . . . ?
Ni1 C1 C6 O2 -0.8(7) . . . . ?
C4 C5 C6 C1 -0.1(9) . . . . ?
C4 C5 C6 O2 178.2(5) . . . . ?
C4 C3 C7 C8 -67.4(7) . . . . ?
C2 C3 C7 C8 113.7(6) . . . . ?
C4 C3 C7 P3 68.4(6) . . . . ?
C2 C3 C7 P3 -110.5(5) . . . . ?
C3 C7 C8 C9 -103.0(6) . . . . ?
P3 C7 C8 C9 123.2(5) . . . . ?
C3 C7 C8 C13 77.0(7) . . . . ?
P3 C7 C8 C13 -56.9(7) . . . . ?
C13 C8 C9 O3 178.6(5) . . . . ?
C7 C8 C9 O3 -1.4(8) . . . . ?
C13 C8 C9 C10 -3.0(8) . . . . ?
C7 C8 C9 C10 177.0(5) . . . . ?
O3 C9 C10 C11 -177.7(5) . . . . ?
C8 C9 C10 C11 3.9(8) . . . . ?
O3 C9 C10 C14 1.1(8) . . . . ?
C8 C9 C10 C14 -177.3(5) . . . . ?
C9 C10 C11 C12 -2.2(9) . . . . ?
C14 C10 C11 C12 179.0(6) . . . . ?
C10 C11 C12 C13 -0.3(9) . . . . ?
C11 C12 C13 O5 178.1(5) . . . . ?
C11 C12 C13 C8 1.3(9) . . . . ?
C9 C8 C13 O5 -176.6(5) . . . . ?
C7 C8 C13 O5 3.4(8) . . . . ?
C9 C8 C13 C12 0.3(8) . . . . ?
C7 C8 C13 C12 -179.6(5) . . . . ?
C11 C10 C14 O4 -177.2(6) . . . . ?
C9 C10 C14 O4 4.0(9) . . . . ?
C20 C15 C16 C17 -2.2(9) . . . . ?
P3 C15 C16 C17 177.7(5) . . . . ?
C15 C16 C17 C18 2.3(10) . . . . ?
C16 C17 C18 C19 -0.7(11) . . . . ?
C17 C18 C19 C20 -1.1(12) . . . . ?
C18 C19 C20 C15 1.2(11) . . . . ?
C16 C15 C20 C19 0.4(9) . . . . ?
P3 C15 C20 C19 -179.5(5) . . . . ?
C26 C21 C22 C23 1.5(10) . . . . ?
P3 C21 C22 C23 173.6(5) . . . . ?
C21 C22 C23 C24 -1.7(11) . . . . ?
C22 C23 C24 C25 0.3(12) . . . . ?
C23 C24 C25 C26 1.2(13) . . . . ?
C22 C21 C26 C25 0.1(11) . . . . ?
P3 C21 C26 C25 -172.4(6) . . . . ?
C24 C25 C26 C21 -1.4(13) . . . . ?
C32 C27 C28 C29 1.0(8) . . . . ?
P1 C27 C28 C29 -176.8(4) . . . . ?
C27 C28 C29 C30 -0.4(9) . . . . ?
C28 C29 C30 C31 -0.8(9) . . . . ?
C29 C30 C31 C32 1.3(9) . . . . ?
C30 C31 C32 C27 -0.7(9) . . . . ?
C28 C27 C32 C31 -0.4(8) . . . . ?
P1 C27 C32 C31 177.5(4) . . . . ?
C38 C33 C34 C35 -0.9(9) . . . . ?
P1 C33 C34 C35 -178.6(5) . . . . ?
C33 C34 C35 C36 0.0(10) . . . . ?
C34 C35 C36 C37 0.6(10) . . . . ?
C35 C36 C37 C38 -0.4(12) . . . . ?
C36 C37 C38 C33 -0.5(12) . . . . ?
C34 C33 C38 C37 1.1(10) . . . . ?
P1 C33 C38 C37 178.9(6) . . . . ?
C44 C39 C40 C41 -0.3(9) . . . . ?
P2 C39 C40 C41 174.3(5) . . . . ?
C39 C40 C41 C42 0.0(9) . . . . ?
C40 C41 C42 C43 1.3(10) . . . . ?
C41 C42 C43 C44 -2.1(10) . . . . ?
C40 C39 C44 C43 -0.6(10) . . . . ?
P2 C39 C44 C43 -175.3(5) . . . . ?
C42 C43 C44 C39 1.8(10) . . . . ?
C50 C45 C46 C47 -0.3(8) . . . . ?
P2 C45 C46 C47 -178.8(4) . . . . ?
C45 C46 C47 C48 0.6(9) . . . . ?
C46 C47 C48 C49 -0.4(9) . . . . ?
C47 C48 C49 C50 -0.2(10) . . . . ?
C48 C49 C50 C45 0.4(10) . . . . ?
C46 C45 C50 C49 -0.2(9) . . . . ?
P2 C45 C50 C49 178.3(5) . . . . ?
C6 C1 Ni1 P1 174.5(5) . . . . ?
C2 C1 Ni1 P1 -6.7(4) . . . . ?
C6 C1 Ni1 P2 0.9(4) . . . . ?
C2 C1 Ni1 P2 179.7(4) . . . . ?
C1 C2 O1 P1 7.6(6) . . . . ?
C3 C2 O1 P1 -174.5(4) . . . . ?
C1 C6 O2 P2 0.1(6) . . . . ?
C5 C6 O2 P2 -178.3(5) . . . . ?
C2 O1 P1 C33 -140.5(3) . . . . ?
C2 O1 P1 C27 108.2(3) . . . . ?
C2 O1 P1 Ni1 -11.4(3) . . . . ?
C34 C33 P1 O1 -89.7(5) . . . . ?
C38 C33 P1 O1 92.6(5) . . . . ?
C34 C33 P1 C27 18.9(5) . . . . ?
C38 C33 P1 C27 -158.7(5) . . . . ?
C34 C33 P1 Ni1 150.5(4) . . . . ?
C38 C33 P1 Ni1 -27.2(5) . . . . ?
C32 C27 P1 O1 -162.3(4) . . . . ?
C28 C27 P1 O1 15.6(5) . . . . ?
C32 C27 P1 C33 88.7(5) . . . . ?
C28 C27 P1 C33 -93.4(5) . . . . ?
C32 C27 P1 Ni1 -47.2(5) . . . . ?
C28 C27 P1 Ni1 130.7(4) . . . . ?
C6 O2 P2 C45 -122.6(4) . . . . ?
C6 O2 P2 C39 128.3(4) . . . . ?
C6 O2 P2 Ni1 0.5(4) . . . . ?
C46 C45 P2 O2 130.2(4) . . . . ?
C50 C45 P2 O2 -48.2(5) . . . . ?
C46 C45 P2 C39 -124.7(4) . . . . ?
C50 C45 P2 C39 56.9(5) . . . . ?
C46 C45 P2 Ni1 14.7(5) . . . . ?
C50 C45 P2 Ni1 -163.7(4) . . . . ?
C44 C39 P2 O2 -41.8(5) . . . . ?
C40 C39 P2 O2 143.6(5) . . . . ?
C44 C39 P2 C45 -149.1(5) . . . . ?
C40 C39 P2 C45 36.3(6) . . . . ?
C44 C39 P2 Ni1 74.3(5) . . . . ?
C40 C39 P2 Ni1 -100.4(5) . . . . ?
C22 C21 P3 O6 153.4(5) . . . . ?
C26 C21 P3 O6 -34.5(7) . . . . ?
C22 C21 P3 C7 -77.5(6) . . . . ?
C26 C21 P3 C7 94.6(6) . . . . ?
C22 C21 P3 C15 34.5(6) . . . . ?
C26 C21 P3 C15 -153.4(6) . . . . ?
C8 C7 P3 O6 87.6(4) . . . . ?
C3 C7 P3 O6 -47.8(5) . . . . ?
C8 C7 P3 C21 -39.5(5) . . . . ?
C3 C7 P3 C21 -174.9(4) . . . . ?
C8 C7 P3 C15 -151.5(4) . . . . ?
C3 C7 P3 C15 73.0(4) . . . . ?
C16 C15 P3 O6 161.8(5) . . . . ?
C20 C15 P3 O6 -18.3(5) . . . . ?
C16 C15 P3 C21 -75.0(6) . . . . ?
C20 C15 P3 C21 104.9(5) . . . . ?
C16 C15 P3 C7 34.8(6) . . . . ?
C20 C15 P3 C7 -145.3(5) . . . . ?
